data_4517295
loop_
_publ_author_name
'Zhao, Bin'
'Shang, Rui'
'Wang, Guang-Zu'
'Wang, Shaohong'
'Chen, Hui'
'Fu, Yao'

_publ_section_title
;
 Palladium-Catalyzed Dual Ligand-Enabled Alkylation of Silyl Enol Ether
 and Enamide under Irradiation: Scope, Mechanism, and Theoretical
 Elucidation of Hybrid Alkyl Pd(I)-Radical Species
;
_journal_name_full 'ACS Catalysis'
_journal_page_first 1334
_journal_paper_doi 10.1021/acscatal.9b04699
_journal_year 2020
_chemical_absolute_configuration ad
_chemical_formula_moiety 'C16 H23 N O3'
_chemical_formula_sum 'C16 H23 N O3'
_chemical_formula_weight 277.35
_space_group_crystal_system orthorhombic
_space_group_IT_number 19
_space_group_name_Hall 'P 2ac 2ab'
_space_group_name_H-M_alt 'P 21 21 21'
_atom_sites_solution_hydrogens geom
_atom_sites_solution_primary dual
_audit_creation_date 2019-03-21
_audit_creation_method
;
Olex2 1.2
(compiled 2018.05.29 svn.r3508 for OlexSys, GUI svn.r5506)
;
_cell_angle_alpha 90
_cell_angle_beta 90
_cell_angle_gamma 90
_cell_formula_units_Z 4
_cell_length_a 9.47792(11)
_cell_length_b 11.47657(11)
_cell_length_c 15.35077(16)
_cell_measurement_reflns_used 11167
_cell_measurement_temperature 291(2)
_cell_measurement_theta_max 73.8140
_cell_measurement_theta_min 3.8160
_cell_volume 1669.76(3)
_computing_molecular_graphics 'Olex2 (Dolomanov et al., 2009)'
_computing_publication_material 'Olex2 (Dolomanov et al., 2009)'
_computing_structure_refinement 'ShelXL (Sheldrick, 2015)'
_computing_structure_solution 'ShelXD (Sheldrick, 2008)'
_diffrn_ambient_temperature 291(2)
_diffrn_measured_fraction_theta_full 1.000
_diffrn_measured_fraction_theta_max 0.992
_diffrn_measurement_device_type 'SuperNova, Dual, Cu at zero, AtlasS2'
_diffrn_radiation_type CuK\a
_diffrn_radiation_wavelength 1.54184
_diffrn_reflns_av_R_equivalents 0.0241
_diffrn_reflns_av_unetI/netI 0.0128
_diffrn_reflns_Laue_measured_fraction_full 1.000
_diffrn_reflns_Laue_measured_fraction_max 0.992
_diffrn_reflns_limit_h_max 11
_diffrn_reflns_limit_h_min -10
_diffrn_reflns_limit_k_max 13
_diffrn_reflns_limit_k_min -14
_diffrn_reflns_limit_l_max 18
_diffrn_reflns_limit_l_min -18
_diffrn_reflns_number 15780
_diffrn_reflns_point_group_measured_fraction_full 1.000
_diffrn_reflns_point_group_measured_fraction_max 0.984
_diffrn_reflns_theta_full 67.684
_diffrn_reflns_theta_max 73.891
_diffrn_reflns_theta_min 4.811
_exptl_absorpt_coefficient_mu 0.608
_exptl_absorpt_correction_T_max 1.00000
_exptl_absorpt_correction_T_min 0.51137
_exptl_absorpt_correction_type multi-scan
_exptl_absorpt_process_details
;
CrysAlisPro 1.171.38.43f (Rigaku Oxford Diffraction, 2015)
Empirical absorption correction using spherical harmonics,
 implemented in SCALE3 ABSPACK scaling algorithm.
;
_exptl_crystal_density_diffrn 1.103
_exptl_crystal_description block
_exptl_crystal_F_000 600
_exptl_crystal_size_max 0.24
_exptl_crystal_size_mid 0.2
_exptl_crystal_size_min 0.19
_refine_diff_density_max 0.391
_refine_diff_density_min -0.193
_refine_diff_density_rms 0.047
_refine_ls_abs_structure_details
;
 Flack x determined using 1322 quotients [(I+)-(I-)]/[(I+)+(I-)]
 (Parsons and Flack (2004), Acta Cryst. A60, s61).
;
_refine_ls_abs_structure_Flack 0.07(7)
_refine_ls_extinction_coef 0.014(2)
_refine_ls_extinction_expression Fc^*^=kFc[1+0.001xFc^2^\l^3^/sin(2\q)]^-1/4^
_refine_ls_extinction_method SHELXL
_refine_ls_goodness_of_fit_ref 1.070
_refine_ls_hydrogen_treatment constr
_refine_ls_matrix_type full
_refine_ls_number_parameters 187
_refine_ls_number_reflns 3341
_refine_ls_number_restraints 0
_refine_ls_restrained_S_all 1.070
_refine_ls_R_factor_all 0.0542
_refine_ls_R_factor_gt 0.0530
_refine_ls_shift/su_max 0.001
_refine_ls_shift/su_mean 0.000
_refine_ls_structure_factor_coef Fsqd
_refine_ls_weighting_details 'w=1/[\s^2^(Fo^2^)+(0.1068P)^2^+0.1615P] where P=(Fo^2^+2Fc^2^)/3'
_refine_ls_weighting_scheme calc
_refine_ls_wR_factor_gt 0.1623
_refine_ls_wR_factor_ref 0.1647
_reflns_Friedel_coverage 0.729
_reflns_Friedel_fraction_full 0.999
_reflns_Friedel_fraction_max 0.974
_reflns_number_gt 3223
_reflns_number_total 3341
_reflns_threshold_expression 'I > 2\s(I)'
_cod_data_source_file cs9b04699_si_006.cif
_cod_data_source_block zb-1384
_cod_original_cell_volume 1669.77(3)
_cod_database_code 4517295
_shelxl_version_number 2013-4
_shelx_space_group_comment
;
The symmetry employed for this shelxl refinement is uniquely defined
by the following loop, which should always be used as a source of
symmetry information in preference to the above space-group names.
They are only intended as comments.
;
_shelx_estimated_absorpt_t_max 0.893
_shelx_estimated_absorpt_t_min 0.868
_olex2_refinement_description
;
1. Fixed Uiso
 At 1.2 times of:
  All C(H) groups, All C(H,H) groups, All N(H) groups
 At 1.5 times of:
  All C(H,H,H) groups
2.a Ternary CH refined with riding coordinates:
 C1(H1A)
2.b Secondary CH2 refined with riding coordinates:
 C10(H10A,H10B)
2.c Aromatic/amide H refined with riding coordinates:
 N1(H1), C3(H3), C4(H4), C7(H7), C6(H6)
2.d Idealised Me refined as rotating group:
 C16(H16A,H16B,H16C), C13(H13A,H13B,H13C), C9(H9A,H9B,H9C), C12(H12A,H12B,
 H12C), C14(H14A,H14B,H14C)
;
_olex2_submission_special_instructions 'No special instructions were received'

loop_
_space_group_symop_operation_xyz
'x, y, z'
'-x+1/2, -y, z+1/2'
'x+1/2, -y+1/2, -z'
'-x, y+1/2, -z+1/2'

loop_
_atom_site_label
_atom_site_type_symbol
_atom_site_fract_x
_atom_site_fract_y
_atom_site_fract_z
_atom_site_U_iso_or_equiv
_atom_site_adp_type
_atom_site_occupancy
_atom_site_site_symmetry_order
_atom_site_calc_flag
_atom_site_refinement_flags_posn
N1 N -0.9853(2) -0.69064(17) -0.03921(15) 0.0596(5) Uani 1 1 d .
H1 H -1.0747 -0.7017 -0.0349 0.072 Uiso 1 1 calc R
C2 C -0.9327(2) -0.4820(2) -0.02176(15) 0.0539(5) Uani 1 1 d .
C1 C -0.9349(2) -0.5854(2) -0.08288(16) 0.0546(5) Uani 1 1 d .
H1A H -0.8379 -0.5998 -0.1021 0.065 Uiso 1 1 calc R
C5 C -0.9309(3) -0.2862(2) 0.08634(16) 0.0616(6) Uani 1 1 d .
C3 C -1.0444(3) -0.4592(2) 0.03430(18) 0.0635(6) Uani 1 1 d .
H3 H -1.1211 -0.5097 0.0356 0.076 Uiso 1 1 calc R
C4 C -1.0434(3) -0.3626(3) 0.08836(18) 0.0659(6) Uani 1 1 d .
H4 H -1.1186 -0.3492 0.1260 0.079 Uiso 1 1 calc R
C7 C -0.8213(3) -0.4035(3) -0.02384(19) 0.0679(7) Uani 1 1 d .
H7 H -0.7461 -0.4164 -0.0615 0.081 Uiso 1 1 calc R
O1 O -0.8355(3) -0.10910(19) 0.1418(2) 0.0997(8) Uani 1 1 d .
O3 O -0.7708(2) -0.7612(3) -0.0111(3) 0.1221(13) Uani 1 1 d .
C10 C -1.0226(3) -0.5550(2) -0.16311(17) 0.0612(6) Uani 1 1 d .
H10A H -0.9914 -0.4793 -0.1834 0.073 Uiso 1 1 calc R
H10B H -1.1196 -0.5460 -0.1441 0.073 Uiso 1 1 calc R
C6 C -0.8206(3) -0.3058(3) 0.0296(2) 0.0721(7) Uani 1 1 d .
H6 H -0.7456 -0.2535 0.0272 0.087 Uiso 1 1 calc R
C8 C -0.9240(4) -0.1828(3) 0.1444(2) 0.0756(8) Uani 1 1 d .
C15 C -0.8986(3) -0.7699(3) -0.0060(2) 0.0750(8) Uani 1 1 d .
O2 O -1.0265(4) -0.1824(3) 0.2031(2) 0.1232(12) Uani 1 1 d .
C11 C -1.0235(4) -0.6367(3) -0.2418(2) 0.0817(9) Uani 1 1 d .
C16 C -0.9672(4) -0.8707(3) 0.0396(3) 0.0971(12) Uani 1 1 d .
H16A H -0.9513 -0.8644 0.1012 0.146 Uiso 1 1 calc GR
H16B H -0.9275 -0.9423 0.0186 0.146 Uiso 1 1 calc GR
H16C H -1.0668 -0.8698 0.0282 0.146 Uiso 1 1 calc GR
C13 C -1.1345(6) -0.7373(4) -0.2255(3) 0.1138(14) Uani 1 1 d .
H13A H -1.1019 -0.7867 -0.1793 0.171 Uiso 1 1 calc GR
H13B H -1.1454 -0.7824 -0.2778 0.171 Uiso 1 1 calc GR
H13C H -1.2237 -0.7038 -0.2097 0.171 Uiso 1 1 calc GR
C9 C -1.0279(9) -0.0868(5) 0.2654(4) 0.162(3) Uani 1 1 d .
H9A H -1.0329 -0.0141 0.2346 0.243 Uiso 1 1 calc GR
H9B H -0.9433 -0.0890 0.2997 0.243 Uiso 1 1 calc GR
H9C H -1.1085 -0.0943 0.3028 0.243 Uiso 1 1 calc GR
C12 C -0.8834(7) -0.6970(7) -0.2581(4) 0.151(3) Uani 1 1 d .
H12A H -0.8112 -0.6396 -0.2668 0.227 Uiso 1 1 calc GR
H12B H -0.8908 -0.7451 -0.3091 0.227 Uiso 1 1 calc GR
H12C H -0.8597 -0.7446 -0.2088 0.227 Uiso 1 1 calc GR
C14 C -1.0772(7) -0.5716(4) -0.3197(3) 0.1236(18) Uani 1 1 d .
H14A H -1.1705 -0.5431 -0.3080 0.185 Uiso 1 1 calc GR
H14B H -1.0797 -0.6229 -0.3691 0.185 Uiso 1 1 calc GR
H14C H -1.0157 -0.5071 -0.3319 0.185 Uiso 1 1 calc GR

loop_
_atom_site_aniso_label
_atom_site_aniso_U_11
_atom_site_aniso_U_22
_atom_site_aniso_U_33
_atom_site_aniso_U_23
_atom_site_aniso_U_13
_atom_site_aniso_U_12
N1 0.0371(9) 0.0548(10) 0.0870(14) 0.0209(9) -0.0013(9) -0.0004(7)
C2 0.0437(10) 0.0588(12) 0.0593(11) 0.0159(9) -0.0068(9) -0.0054(9)
C1 0.0392(10) 0.0533(11) 0.0712(13) 0.0126(10) 0.0019(10) -0.0005(8)
C5 0.0619(14) 0.0602(12) 0.0628(12) 0.0154(10) -0.0151(11) -0.0081(11)
C3 0.0509(12) 0.0671(14) 0.0725(14) 0.0023(11) 0.0010(11) -0.0143(11)
C4 0.0593(15) 0.0709(14) 0.0676(13) 0.0039(12) 0.0002(12) -0.0094(12)
C7 0.0540(14) 0.0738(15) 0.0759(15) 0.0096(13) 0.0033(12) -0.0169(12)
O1 0.1081(19) 0.0629(12) 0.128(2) 0.0000(12) -0.0119(16) -0.0237(12)
O3 0.0444(11) 0.125(2) 0.197(3) 0.083(2) -0.0149(14) 0.0078(12)
C10 0.0633(14) 0.0526(11) 0.0676(13) 0.0041(10) -0.0057(11) 0.0024(11)
C6 0.0665(16) 0.0694(15) 0.0805(16) 0.0132(13) -0.0064(13) -0.0254(13)
C8 0.0828(19) 0.0655(15) 0.0784(16) 0.0090(13) -0.0218(15) -0.0090(14)
C15 0.0496(13) 0.0708(17) 0.105(2) 0.0321(15) -0.0064(13) 0.0045(11)
O2 0.130(2) 0.126(2) 0.1134(19) -0.0521(18) 0.0289(19) -0.051(2)
C11 0.093(2) 0.0782(17) 0.0738(16) -0.0112(14) 0.0016(15) 0.0076(17)
C16 0.078(2) 0.0758(19) 0.138(3) 0.049(2) -0.004(2) 0.0036(16)
C13 0.139(4) 0.089(2) 0.113(3) -0.021(2) -0.002(3) -0.024(3)
C9 0.193(7) 0.146(4) 0.147(4) -0.078(4) 0.034(5) -0.059(5)
C12 0.118(4) 0.209(7) 0.127(4) -0.064(4) 0.022(3) 0.025(4)
C14 0.186(5) 0.103(3) 0.082(2) -0.002(2) -0.038(3) -0.024(3)

loop_
_atom_type_symbol
_atom_type_description
_atom_type_scat_dispersion_real
_atom_type_scat_dispersion_imag
_atom_type_scat_source
C C 0.0181 0.0091 'International Tables Vol C Tables 4.2.6.8 and 6.1.1.4'
H H 0.0000 0.0000 'International Tables Vol C Tables 4.2.6.8 and 6.1.1.4'
N N 0.0311 0.0180 'International Tables Vol C Tables 4.2.6.8 and 6.1.1.4'
O O 0.0492 0.0322 'International Tables Vol C Tables 4.2.6.8 and 6.1.1.4'

loop_
_geom_angle_atom_site_label_1
_geom_angle_atom_site_label_2
_geom_angle_atom_site_label_3
_geom_angle
C15 N1 C1 122.7(2)
C3 C2 C1 121.4(2)
C3 C2 C7 118.1(2)
C7 C2 C1 120.3(2)
N1 C1 C2 111.6(2)
N1 C1 C10 112.4(2)
C2 C1 C10 109.16(18)
C4 C5 C8 121.9(3)
C6 C5 C4 119.8(3)
C6 C5 C8 118.3(2)
C4 C3 C2 121.1(2)
C5 C4 C3 120.0(3)
C2 C7 C6 120.9(3)
C1 C10 C11 120.0(2)
C5 C6 C7 120.0(2)
O1 C8 C5 125.3(3)
O1 C8 O2 122.5(3)
O2 C8 C5 112.2(2)
N1 C15 C16 116.0(2)
O3 C15 N1 122.3(3)
O3 C15 C16 121.6(3)
C8 O2 C9 117.1(3)
C10 C11 C13 109.1(3)
C12 C11 C10 113.9(4)
C12 C11 C13 105.9(4)
C14 C11 C10 109.1(3)
C14 C11 C13 105.3(4)
C14 C11 C12 113.1(4)

loop_
_geom_bond_atom_site_label_1
_geom_bond_atom_site_label_2
_geom_bond_distance
N1 C1 1.461(3)
N1 C15 1.327(3)
C2 C1 1.513(4)
C2 C3 1.389(4)
C2 C7 1.389(3)
C1 C10 1.527(3)
C5 C4 1.381(4)
C5 C6 1.380(4)
C5 C8 1.486(4)
C3 C4 1.385(4)
C7 C6 1.389(4)
O1 C8 1.191(4)
O3 C15 1.217(4)
C10 C11 1.528(4)
C8 O2 1.326(5)
C15 C16 1.500(4)
O2 C9 1.455(5)
C11 C13 1.582(6)
C11 C12 1.519(7)
C11 C14 1.499(5)
